data_7704709
loop_
_publ_author_name
'Zhou, Xueer'
'Vasko, Petra'
'Hicks, Jamie'
'Fuentes, M \'Angeles'
'Heilmann, Andreas'
'Kolychev, Eugene L.'
'Aldridge, Simon'

_publ_section_title
;
 Cooperative N-H bond activation by amido-Ge(ii) cations.
;
_journal_issue 27
_journal_name_full 'Dalton transactions (Cambridge, England : 2003)'
_journal_page_first 9495
_journal_page_last 9504
_journal_paper_doi 10.1039/d0dt01960g
_journal_volume 49
_journal_year 2020
_chemical_formula_moiety 'C13 H24 Ge N3, C16 Al F36 O4'
_chemical_formula_sum 'C29 H24 Al F36 Ge N3 O4'
_chemical_formula_weight 1262.08
_space_group_crystal_system triclinic
_space_group_IT_number 2
_space_group_name_Hall '-P 1'
_space_group_name_H-M_alt 'P -1'
_atom_sites_solution_hydrogens geom
_audit_creation_method SHELXL-2014/7
_audit_update_record
;
2019-09-07 deposited with the CCDC.	2020-06-25 downloaded from the CCDC.
;
_cell_angle_alpha 95.690(5)
_cell_angle_beta 107.389(5)
_cell_angle_gamma 100.633(5)
_cell_formula_units_Z 2
_cell_length_a 10.2433(6)
_cell_length_b 14.4020(8)
_cell_length_c 16.1962(9)
_cell_measurement_reflns_used 8508
_cell_measurement_temperature 150(2)
_cell_measurement_theta_max 76.0640
_cell_measurement_theta_min 4.5770
_cell_volume 2210.4(2)
_computing_cell_refinement 'CrysAlisPro 1.171.38.43 (Rigaku OD, 2015)'
_computing_data_collection 'CrysAlisPro 1.171.38.43 (Rigaku OD, 2015)'
_computing_data_reduction 'CrysAlisPro 1.171.38.43 (Rigaku OD, 2015)'
_computing_structure_refinement 'SHELXL-2014/7 (Sheldrick, 2014)'
_computing_structure_solution 'SHELXT-2014/7 (Sheldrick, 2014)'
_diffrn_ambient_temperature 150(2)
_diffrn_detector_area_resol_mean 10.5035
_diffrn_measured_fraction_theta_full 0.999
_diffrn_measured_fraction_theta_max 0.983
_diffrn_measurement_device_type 'SuperNova, Dual, Cu at zero, Atlas'
_diffrn_measurement_method '\w scans'
_diffrn_radiation_type CuK\a
_diffrn_radiation_wavelength 1.54184
_diffrn_reflns_av_R_equivalents 0.0247
_diffrn_reflns_av_unetI/netI 0.0290
_diffrn_reflns_Laue_measured_fraction_full 0.999
_diffrn_reflns_Laue_measured_fraction_max 0.983
_diffrn_reflns_limit_h_max 12
_diffrn_reflns_limit_h_min -12
_diffrn_reflns_limit_k_max 16
_diffrn_reflns_limit_k_min -17
_diffrn_reflns_limit_l_max 19
_diffrn_reflns_limit_l_min -20
_diffrn_reflns_number 21959
_diffrn_reflns_point_group_measured_fraction_full 0.999
_diffrn_reflns_point_group_measured_fraction_max 0.983
_diffrn_reflns_theta_full 67.684
_diffrn_reflns_theta_max 76.289
_diffrn_reflns_theta_min 3.926
_diffrn_source 'micro-focus sealed X-ray tube'
_exptl_absorpt_coefficient_mu 2.958
_exptl_absorpt_correction_T_max 1.00000
_exptl_absorpt_correction_T_min 0.84447
_exptl_absorpt_correction_type multi-scan
_exptl_absorpt_process_details
;
CrysAlisPro 1.171.38.43 (Rigaku Oxford Diffraction, 2015)
Empirical absorption correction using spherical harmonics,
 implemented in SCALE3 ABSPACK scaling algorithm.
;
_exptl_crystal_colour 'pale yellow'
_exptl_crystal_density_diffrn 1.896
_exptl_crystal_description block
_exptl_crystal_F_000 1240
_exptl_crystal_size_max 0.250
_exptl_crystal_size_mid 0.250
_exptl_crystal_size_min 0.220
_refine_diff_density_max 1.665
_refine_diff_density_min -1.166
_refine_diff_density_rms 0.119
_refine_ls_extinction_method none
_refine_ls_goodness_of_fit_ref 0.984
_refine_ls_hydrogen_treatment constr
_refine_ls_matrix_type full
_refine_ls_number_parameters 783
_refine_ls_number_reflns 9104
_refine_ls_number_restraints 134
_refine_ls_restrained_S_all 1.115
_refine_ls_R_factor_all 0.0878
_refine_ls_R_factor_gt 0.0778
_refine_ls_shift/su_max 0.022
_refine_ls_shift/su_mean 0.001
_refine_ls_structure_factor_coef Fsqd
_refine_ls_weighting_details 'w=1/[\s^2^(Fo^2^)+(0.1440P)^2^+6.8423P] where P=(Fo^2^+2Fc^2^)/3'
_refine_ls_weighting_scheme calc
_refine_ls_wR_factor_gt 0.2158
_refine_ls_wR_factor_ref 0.2304
_reflns_Friedel_coverage 0.000
_reflns_number_gt 7732
_reflns_number_total 9104
_reflns_threshold_expression 'I > 2\s(I)'
_cod_data_source_file d0dt01960g2.cif
_cod_data_source_block 032xzjh17_a
_cod_depositor_comments 'Adding full bibliography for 7704706--7704714.cif.'
_cod_database_code 7704709
_shelx_shelxl_version_number 2014/7
_shelx_space_group_comment
;
The symmetry employed for this shelxl refinement is uniquely defined
by the following loop, which should always be used as a source of
symmetry information in preference to the above space-group names.
They are only intended as comments.
;
_shelx_estimated_absorpt_t_min 0.525
_shelx_estimated_absorpt_t_max 0.562

loop_
_space_group_symop_operation_xyz
'x, y, z'
'-x, -y, -z'

loop_
_atom_site_label
_atom_site_type_symbol
_atom_site_fract_x
_atom_site_fract_y
_atom_site_fract_z
_atom_site_U_iso_or_equiv
_atom_site_adp_type
_atom_site_occupancy
_atom_site_site_symmetry_order
_atom_site_calc_flag
_atom_site_refinement_flags_posn
_atom_site_refinement_flags_adp
_atom_site_refinement_flags_occupancy
_atom_site_disorder_assembly
_atom_site_disorder_group
Ge1 Ge -0.00839(5) 0.13302(3) 0.13260(3) 0.03461(17) Uani 1 1 d . . . . .
Al1 Al 0.80250(11) 0.69562(7) 0.28549(7) 0.0219(2) Uani 1 1 d . . . . .
F101 F 0.5829(4) 0.6162(3) 0.4263(2) 0.0673(10) Uani 1 1 d . . . . .
F102 F 0.7303(4) 0.5270(2) 0.4362(2) 0.0598(9) Uani 1 1 d . . . . .
F103 F 0.5121(4) 0.4635(3) 0.4062(2) 0.0756(12) Uani 1 1 d . . . . .
F104 F 0.3612(3) 0.5666(3) 0.2784(3) 0.0691(10) Uani 1 1 d . . . . .
F105 F 0.3592(3) 0.4222(2) 0.2281(2) 0.0589(8) Uani 1 1 d . . . . .
F106 F 0.4078(3) 0.5378(2) 0.16058(19) 0.0528(7) Uani 1 1 d . . . . .
F107 F 0.6097(4) 0.3689(2) 0.2914(3) 0.0719(11) Uani 1 1 d . . . . .
F108 F 0.6007(4) 0.4290(3) 0.1744(2) 0.0648(9) Uani 1 1 d . . . . .
F109 F 0.7842(3) 0.4746(2) 0.2878(3) 0.0623(9) Uani 1 1 d . . . . .
F110 F 0.5960(6) 0.6517(8) 0.0842(4) 0.0637(19) Uani 0.6 1 d D . P A 1
F111 F 0.6602(11) 0.5266(5) 0.0474(5) 0.095(3) Uani 0.6 1 d D . P A 1
F112 F 0.6640(10) 0.6418(7) -0.0288(4) 0.064(2) Uani 0.6 1 d D U P A 1
F113 F 1.0757(8) 0.6609(7) 0.1277(5) 0.0833(14) Uani 0.6 1 d D . P B 1
F114 F 0.9382(10) 0.5309(7) 0.1207(5) 0.0833(14) Uani 0.6 1 d D . P B 1
F115 F 0.9182(9) 0.5922(7) 0.0016(5) 0.0833(14) Uani 0.6 1 d D . P B 1
F119 F 1.2203(4) 0.7191(5) 0.5726(3) 0.0540(14) Uani 0.6 1 d D . P C 1
F120 F 1.0043(6) 0.6559(5) 0.5428(3) 0.0663(18) Uani 0.6 1 d D . P C 1
F121 F 1.0697(8) 0.8043(4) 0.5472(4) 0.080(2) Uani 0.6 1 d D . P C 1
F122 F 1.2834(4) 0.8293(5) 0.4581(5) 0.0520(19) Uani 0.6 1 d D . P D 1
F123 F 1.1703(7) 0.7803(5) 0.3255(3) 0.079(2) Uani 0.6 1 d D . P D 1
F124 F 1.0907(6) 0.8668(4) 0.3981(5) 0.0700(17) Uani 0.6 1 d D U P D 1
F125 F 1.2724(4) 0.6342(5) 0.4303(5) 0.0585(17) Uani 0.6 1 d D . P E 1
F126 F 1.0790(5) 0.5455(3) 0.4265(5) 0.0634(18) Uani 0.6 1 d D . P E 1
F127 F 1.0968(6) 0.5933(5) 0.3145(3) 0.0690(19) Uani 0.6 1 d D . P E 1
F128 F 0.7779(10) 0.8402(8) 0.4518(4) 0.084(4) Uani 0.7 1 d . . P F 1
F129 F 0.6830(12) 0.9649(7) 0.4345(6) 0.074(3) Uani 0.7 1 d . . P F 1
F130 F 0.8844(5) 0.9707(4) 0.4266(4) 0.0710(16) Uani 0.7 1 d . U P F 1
F131 F 0.5087(5) 0.7766(3) 0.3403(4) 0.0550(11) Uani 0.7 1 d . . P F 1
F132 F 0.4905(6) 0.7699(3) 0.2087(4) 0.0473(16) Uani 0.7 1 d . . P F 1
F133 F 0.4611(5) 0.8948(3) 0.2782(3) 0.0461(10) Uani 0.7 1 d . U P F 1
F134 F 0.6391(7) 0.9312(4) 0.1715(3) 0.0607(13) Uani 0.7 1 d . . P F 1
F135 F 0.6844(6) 1.0349(3) 0.2827(4) 0.0569(13) Uani 0.7 1 d . U P F 1
F136 F 0.8577(9) 0.9822(6) 0.2596(7) 0.080(3) Uani 0.7 1 d . . P F 1
O101 O 0.6502(3) 0.6174(2) 0.2809(2) 0.0334(6) Uani 1 1 d . . . . .
O102 O 0.8552(3) 0.6672(2) 0.1965(2) 0.0386(7) Uani 1 1 d . . . . .
O103 O 0.9347(3) 0.6878(2) 0.37886(18) 0.0297(6) Uani 1 1 d . . . . .
O104 O 0.7690(3) 0.8093(2) 0.2864(2) 0.0359(6) Uani 1 1 d D . . . .
N1 N -0.1483(4) 0.1960(3) 0.1292(2) 0.0338(7) Uani 1 1 d . . . . .
N2 N 0.1014(4) 0.2962(2) 0.2844(2) 0.0326(7) Uani 1 1 d . . . . .
N3 N 0.2396(3) 0.1987(2) 0.3074(2) 0.0279(6) Uani 1 1 d . . . . .
C1 C -0.2780(4) 0.1758(4) 0.0502(3) 0.0390(9) Uani 1 1 d . . . . .
C2 C -0.2842(6) 0.2672(5) 0.0087(4) 0.0578(14) Uani 1 1 d . . . . .
H2A H -0.2930 0.3180 0.0502 0.087 Uiso 1 1 calc R U . . .
H2B H -0.3655 0.2540 -0.0450 0.087 Uiso 1 1 calc R U . . .
H2C H -0.1981 0.2878 -0.0057 0.087 Uiso 1 1 calc R U . . .
C3 C -0.4088(5) 0.1468(5) 0.0765(4) 0.0565(13) Uani 1 1 d . . . . .
H3A H -0.4071 0.0871 0.1007 0.085 Uiso 1 1 calc R U . . .
H3B H -0.4927 0.1372 0.0249 0.085 Uiso 1 1 calc R U . . .
H3C H -0.4108 0.1975 0.1210 0.085 Uiso 1 1 calc R U . . .
C4 C -0.2724(6) 0.0952(5) -0.0163(4) 0.0595(15) Uani 1 1 d . . . . .
H4A H -0.1864 0.1126 -0.0315 0.089 Uiso 1 1 calc R U . . .
H4B H -0.3543 0.0850 -0.0693 0.089 Uiso 1 1 calc R U . . .
H4C H -0.2729 0.0362 0.0091 0.089 Uiso 1 1 calc R U . . .
C5 C -0.1496(5) 0.2653(4) 0.2014(3) 0.0452(11) Uani 1 1 d . . . . .
H5A H -0.1686 0.2305 0.2478 0.054 Uiso 1 1 calc R U . . .
H5B H -0.2270 0.2981 0.1796 0.054 Uiso 1 1 calc R U . . .
C6 C -0.0142(6) 0.3389(3) 0.2404(4) 0.0475(12) Uani 1 1 d . . . . .
H6A H 0.0087 0.3708 0.1935 0.057 Uiso 1 1 calc R U . . .
H6B H -0.0255 0.3883 0.2832 0.057 Uiso 1 1 calc R U . . .
C7 C 0.1194(4) 0.2113(3) 0.2512(3) 0.0282(7) Uani 1 1 d . . . . .
C8 C 0.2076(5) 0.3356(3) 0.3605(3) 0.0379(9) Uani 1 1 d . . . . .
H8 H 0.2183 0.3948 0.3962 0.046 Uiso 1 1 calc R U . . .
C9 C 0.2940(4) 0.2751(3) 0.3755(3) 0.0360(9) Uani 1 1 d . . . . .
H9 H 0.3772 0.2834 0.4240 0.043 Uiso 1 1 calc R U . . .
C10 C 0.3075(4) 0.1161(3) 0.2967(3) 0.0333(8) Uani 1 1 d . . . . .
C11 C 0.2023(5) 0.0233(3) 0.2874(4) 0.0508(12) Uani 1 1 d . . . . .
H11A H 0.1645 0.0262 0.3362 0.076 Uiso 1 1 calc R U . . .
H11B H 0.2489 -0.0304 0.2880 0.076 Uiso 1 1 calc R U . . .
H11C H 0.1255 0.0140 0.2318 0.076 Uiso 1 1 calc R U . . .
C12 C 0.3546(6) 0.1218(4) 0.2166(4) 0.0478(11) Uani 1 1 d . . . . .
H12A H 0.4065 0.0720 0.2112 0.072 Uiso 1 1 calc R U . . .
H12B H 0.4155 0.1849 0.2229 0.072 Uiso 1 1 calc R U . . .
H12C H 0.2722 0.1120 0.1641 0.072 Uiso 1 1 calc R U . . .
C13 C 0.4357(6) 0.1253(4) 0.3778(4) 0.0578(14) Uani 1 1 d . . . . .
H13A H 0.4057 0.1211 0.4296 0.087 Uiso 1 1 calc R U . . .
H13B H 0.5007 0.1872 0.3857 0.087 Uiso 1 1 calc R U . . .
H13C H 0.4831 0.0735 0.3699 0.087 Uiso 1 1 calc R U . . .
C101 C 0.5845(4) 0.5322(3) 0.2925(3) 0.0297(8) Uani 1 1 d . . . . .
C102 C 0.6020(6) 0.5347(4) 0.3918(3) 0.0475(12) Uani 1 1 d . . . . .
C103 C 0.4258(5) 0.5151(4) 0.2386(3) 0.0418(10) Uani 1 1 d . . . . .
C104 C 0.6441(5) 0.4493(3) 0.2612(4) 0.0459(11) Uani 1 1 d . . . . .
C105 C 0.8427(5) 0.6680(3) 0.1114(3) 0.0383(9) Uani 1 1 d D . . . .
C106 C 0.6881(9) 0.6213(6) 0.0523(5) 0.058(3) Uani 0.6 1 d D . P A 1
C107 C 0.9434(10) 0.6113(8) 0.0880(6) 0.081(4) Uani 0.6 1 d D . P B 1
C109 C 1.0733(4) 0.7078(3) 0.4243(3) 0.0287(8) Uani 1 1 d . . . . .
C110 C 1.0907(4) 0.7188(3) 0.5229(3) 0.0483(11) Uani 1 1 d D . . . .
C111 C 1.1503(4) 0.8028(4) 0.4055(3) 0.0574(15) Uani 1 1 d D . . . .
C112 C 1.1375(5) 0.6257(4) 0.4006(3) 0.0555(13) Uani 1 1 d D . . . .
C113 C 0.7007(5) 0.8721(3) 0.3092(3) 0.0209(10) Uani 0.7 1 d . . P F 1
C114 C 0.7601(9) 0.9119(6) 0.4070(4) 0.0506(19) Uani 0.7 1 d . . P F 1
C115 C 0.5381(6) 0.8287(4) 0.2838(4) 0.0347(12) Uani 0.7 1 d . . P F 1
C116 C 0.7189(7) 0.9564(4) 0.2551(5) 0.0420(15) Uani 0.7 1 d . . P F 1
F118 F 0.9862(8) 0.8228(5) 0.1607(4) 0.0818(13) Uani 0.6 1 d D . P A 1
C108 C 0.8717(8) 0.7709(6) 0.0938(5) 0.061(3) Uani 0.6 1 d D . P A 1
F117 F 0.9142(9) 0.7815(6) 0.0232(4) 0.0818(13) Uani 0.6 1 d D . P A 1
F116 F 0.7733(7) 0.8169(5) 0.0888(4) 0.0818(13) Uani 0.6 1 d D . P A 1
C214 C 0.6822(16) 0.8699(12) 0.3925(8) 0.084(4) Uiso 0.3 1 d D . P F 2
C215 C 0.5659(11) 0.8648(8) 0.2323(7) 0.084(4) Uiso 0.3 1 d D . P F 2
F233 F 0.4904(11) 0.9128(9) 0.2580(8) 0.058(4) Uiso 0.3 1 d D . P F 2
F232 F 0.5184(16) 0.7759(7) 0.2217(13) 0.101(11) Uiso 0.3 1 d D . P F 2
F231 F 0.5999(17) 0.8928(14) 0.1683(8) 0.104(8) Uiso 0.3 1 d D . P F 2
F228 F 0.783(2) 0.850(2) 0.4569(17) 0.109(14) Uiso 0.3 1 d D . P F 2
F229 F 0.652(3) 0.9448(11) 0.4324(18) 0.064(6) Uiso 0.3 1 d D . P F 2
C216 C 0.7938(10) 0.9805(8) 0.3124(7) 0.084(4) Uiso 0.3 1 d D . P F 2
F236 F 0.8906(13) 0.9876(11) 0.3843(9) 0.118(8) Uiso 0.3 1 d D . P F 2
F235 F 0.7143(12) 1.0374(7) 0.3159(8) 0.054(3) Uiso 0.3 1 d D . P F 2
F234 F 0.8310(17) 0.9761(12) 0.2460(9) 0.053(5) Uiso 0.3 1 d D . P F 2
F223 F 1.1005(8) 0.8183(6) 0.3273(4) 0.0536(19) Uiso 0.4 1 d D . P D 2
F224 F 1.1104(9) 0.8744(6) 0.4521(5) 0.062(2) Uiso 0.4 1 d D . P D 2
F222 F 1.2850(7) 0.8290(11) 0.4365(7) 0.063(4) Uiso 0.4 1 d D . P D 2
F221 F 1.0007(8) 0.7611(6) 0.5465(7) 0.066(3) Uiso 0.4 1 d D . P C 2
F220 F 1.0605(10) 0.6307(5) 0.5430(7) 0.070(3) Uiso 0.4 1 d D . P C 2
F219 F 1.2142(7) 0.7598(6) 0.5792(7) 0.060(3) Uiso 0.4 1 d D . P C 2
F227 F 1.1653(12) 0.6449(8) 0.3274(5) 0.081(3) Uiso 0.4 1 d D . P E 2
F226 F 1.0839(17) 0.5366(7) 0.3886(10) 0.142(9) Uiso 0.4 1 d D . P E 2
F225 F 1.2680(8) 0.6405(9) 0.4584(6) 0.058(3) Uiso 0.4 1 d D . P E 2
C206 C 0.6928(6) 0.6534(7) 0.0525(7) 0.044(4) Uiso 0.4 1 d D . P A 2
C208 C 0.9326(7) 0.7603(5) 0.0978(6) 0.047(3) Uiso 0.4 1 d D . P A 2
C207 C 0.9084(8) 0.5866(5) 0.0836(6) 0.038(3) Uiso 0.4 1 d D . P A 2
F211 F 0.637(2) 0.5601(7) 0.0426(11) 0.104(6) Uiso 0.4 1 d D . P A 2
F210 F 0.6139(17) 0.6950(9) 0.0868(9) 0.091(6) Uiso 0.4 1 d D . P A 2
F212 F 0.6663(16) 0.6721(9) -0.0278(7) 0.064(4) Uiso 0.4 1 d D . P A 2
F216 F 0.8528(12) 0.8267(9) 0.0996(8) 0.096(4) Uiso 0.4 1 d D . P A 2
F218 F 1.0513(9) 0.7981(8) 0.1520(6) 0.082(3) Uiso 0.4 1 d D . P A 2
F217 F 0.9359(11) 0.7535(7) 0.0175(5) 0.063(3) Uiso 0.4 1 d D . P A 2
F215 F 0.8763(10) 0.5598(7) -0.0010(5) 0.064(3) Uiso 0.4 1 d D . P A 2
F213 F 1.0500(8) 0.6141(7) 0.1116(6) 0.066(3) Uiso 0.4 1 d D . P A 2
F214 F 0.8828(10) 0.5091(6) 0.1166(6) 0.059(2) Uiso 0.4 1 d D . P A 2
F230 F 0.5719(19) 0.7994(12) 0.3839(15) 0.118(8) Uiso 0.3 1 d D . P F 2
C213 C 0.7023(9) 0.8838(6) 0.3028(7) 0.084(4) Uiso 0.3 1 d D . P F 2

loop_
_atom_site_aniso_label
_atom_site_aniso_U_11
_atom_site_aniso_U_22
_atom_site_aniso_U_33
_atom_site_aniso_U_23
_atom_site_aniso_U_13
_atom_site_aniso_U_12
Ge1 0.0356(3) 0.0366(3) 0.0295(3) -0.00071(19) 0.0066(2) 0.0127(2)
Al1 0.0204(5) 0.0220(5) 0.0222(5) 0.0020(4) 0.0052(4) 0.0055(4)
F101 0.081(2) 0.072(2) 0.0392(16) -0.0155(15) 0.0178(16) 0.0093(19)
F102 0.0547(18) 0.0605(19) 0.0435(16) 0.0191(14) -0.0070(13) -0.0052(15)
F103 0.071(2) 0.090(3) 0.0476(18) 0.0142(17) 0.0210(16) -0.032(2)
F104 0.0330(15) 0.094(3) 0.073(2) -0.018(2) 0.0173(15) 0.0157(16)
F105 0.0384(15) 0.0622(19) 0.0539(17) -0.0005(14) 0.0051(13) -0.0206(14)
F106 0.0354(14) 0.0690(19) 0.0409(15) 0.0091(13) -0.0024(11) 0.0041(13)
F107 0.077(2) 0.0288(14) 0.095(3) 0.0112(16) 0.011(2) 0.0039(14)
F108 0.068(2) 0.069(2) 0.0545(18) -0.0153(16) 0.0186(16) 0.0240(17)
F109 0.0390(15) 0.0501(17) 0.092(3) -0.0034(16) 0.0117(16) 0.0188(13)
F110 0.030(3) 0.116(7) 0.051(3) 0.028(4) 0.012(2) 0.025(3)
F111 0.116(7) 0.046(4) 0.067(4) -0.001(3) -0.017(4) -0.036(4)
F112 0.076(4) 0.075(4) 0.026(2) 0.004(3) -0.001(2) 0.014(4)
F113 0.084(3) 0.106(4) 0.076(3) 0.005(3) 0.049(3) 0.026(3)
F114 0.084(3) 0.106(4) 0.076(3) 0.005(3) 0.049(3) 0.026(3)
F115 0.084(3) 0.106(4) 0.076(3) 0.005(3) 0.049(3) 0.026(3)
F119 0.029(2) 0.086(5) 0.034(2) 0.018(3) -0.0104(18) 0.010(2)
F120 0.050(3) 0.104(5) 0.039(3) 0.023(3) 0.021(2) -0.014(3)
F121 0.107(6) 0.071(4) 0.047(3) -0.022(3) 0.005(3) 0.033(4)
F122 0.018(2) 0.051(3) 0.066(4) 0.025(3) -0.005(2) -0.0181(18)
F123 0.076(4) 0.099(5) 0.049(3) 0.028(3) 0.021(3) -0.026(4)
F124 0.055(3) 0.043(3) 0.109(4) 0.049(3) 0.012(3) 0.010(2)
F125 0.031(3) 0.085(5) 0.070(4) 0.014(4) 0.016(3) 0.041(3)
F126 0.046(3) 0.0132(19) 0.128(6) 0.007(2) 0.021(3) 0.0128(17)
F127 0.068(4) 0.092(5) 0.047(3) -0.017(3) 0.007(3) 0.052(4)
F128 0.124(8) 0.131(8) 0.024(2) 0.024(3) 0.019(3) 0.097(7)
F129 0.082(6) 0.080(5) 0.056(4) -0.026(4) 0.016(4) 0.039(5)
F130 0.050(2) 0.070(3) 0.060(3) -0.034(2) -0.020(2) 0.021(2)
F131 0.049(3) 0.053(2) 0.081(3) 0.020(2) 0.040(3) 0.018(2)
F132 0.0223(17) 0.037(2) 0.060(3) -0.0133(18) -0.0122(19) 0.0050(14)
F133 0.0362(15) 0.0450(17) 0.0610(18) 0.0075(14) 0.0156(14) 0.0193(13)
F134 0.074(3) 0.063(3) 0.051(3) 0.036(2) 0.012(2) 0.032(3)
F135 0.062(2) 0.0433(17) 0.064(2) 0.0142(15) 0.0097(15) 0.0250(15)
F136 0.043(3) 0.048(3) 0.151(8) 0.043(4) 0.030(4) 0.009(3)
O101 0.0226(13) 0.0322(14) 0.0427(16) 0.0108(12) 0.0071(11) 0.0034(11)
O102 0.0408(16) 0.0478(17) 0.0295(14) 0.0031(12) 0.0156(13) 0.0108(13)
O103 0.0219(12) 0.0312(13) 0.0318(14) 0.0069(11) 0.0030(10) 0.0042(10)
O104 0.0359(15) 0.0281(14) 0.0461(17) 0.0061(12) 0.0130(13) 0.0138(12)
N1 0.0308(17) 0.0396(18) 0.0300(17) 0.0032(14) 0.0074(14) 0.0110(14)
N2 0.0322(17) 0.0300(16) 0.0352(17) 0.0001(13) 0.0100(14) 0.0104(13)
N3 0.0251(15) 0.0278(15) 0.0317(16) 0.0047(12) 0.0104(13) 0.0062(12)
C1 0.028(2) 0.051(3) 0.033(2) 0.0065(18) 0.0031(17) 0.0078(18)
C2 0.044(3) 0.076(4) 0.054(3) 0.032(3) 0.008(2) 0.020(3)
C3 0.035(2) 0.074(4) 0.059(3) 0.017(3) 0.014(2) 0.007(2)
C4 0.044(3) 0.074(4) 0.044(3) -0.012(3) -0.004(2) 0.013(3)
C5 0.039(2) 0.057(3) 0.039(2) -0.003(2) 0.0063(19) 0.025(2)
C6 0.050(3) 0.038(2) 0.050(3) -0.006(2) 0.004(2) 0.022(2)
C7 0.0288(18) 0.0260(17) 0.0305(18) 0.0037(14) 0.0094(15) 0.0089(14)
C8 0.033(2) 0.034(2) 0.041(2) -0.0076(17) 0.0095(17) 0.0041(16)
C9 0.0288(19) 0.036(2) 0.037(2) -0.0018(17) 0.0077(16) 0.0015(16)
C10 0.0268(18) 0.0303(19) 0.044(2) 0.0067(16) 0.0109(17) 0.0100(15)
C11 0.042(3) 0.033(2) 0.080(4) 0.020(2) 0.019(3) 0.0119(19)
C12 0.048(3) 0.046(3) 0.060(3) 0.007(2) 0.030(2) 0.018(2)
C13 0.046(3) 0.061(3) 0.061(3) 0.001(3) 0.002(2) 0.029(3)
C101 0.0238(17) 0.0293(18) 0.0299(19) 0.0014(14) 0.0052(14) -0.0008(14)
C102 0.047(3) 0.052(3) 0.033(2) 0.005(2) 0.010(2) -0.008(2)
C103 0.026(2) 0.055(3) 0.038(2) -0.0028(19) 0.0104(17) -0.0012(18)
C104 0.042(2) 0.034(2) 0.054(3) -0.002(2) 0.009(2) 0.0077(19)
C105 0.041(2) 0.045(2) 0.028(2) 0.0035(17) 0.0123(17) 0.0056(19)
C106 0.084(8) 0.025(5) 0.040(5) 0.004(3) 0.002(4) -0.015(4)
C107 0.057(7) 0.114(11) 0.074(8) 0.001(7) 0.045(6) -0.009(7)
C109 0.0213(16) 0.0293(18) 0.0317(19) 0.0074(15) 0.0033(14) 0.0039(14)
C110 0.034(2) 0.064(3) 0.039(2) 0.008(2) 0.0043(19) 0.005(2)
C111 0.036(2) 0.054(3) 0.063(3) 0.027(3) -0.005(2) -0.011(2)
C112 0.045(3) 0.063(3) 0.059(3) 0.007(3) 0.008(2) 0.029(3)
C113 0.023(2) 0.016(2) 0.023(2) 0.0033(17) 0.0028(18) 0.0110(17)
C114 0.059(4) 0.055(4) 0.028(3) -0.013(3) -0.009(3) 0.034(4)
C115 0.028(3) 0.033(3) 0.044(3) 0.003(2) 0.010(2) 0.015(2)
C116 0.035(3) 0.028(3) 0.064(4) 0.015(3) 0.011(3) 0.013(2)
F118 0.111(4) 0.064(2) 0.066(2) 0.0288(19) 0.025(2) 0.008(2)
C108 0.078(7) 0.041(5) 0.071(6) 0.018(4) 0.022(6) 0.026(5)
F117 0.111(4) 0.064(2) 0.066(2) 0.0288(19) 0.025(2) 0.008(2)
F116 0.111(4) 0.064(2) 0.066(2) 0.0288(19) 0.025(2) 0.008(2)

loop_
_atom_type_symbol
_atom_type_description
_atom_type_scat_dispersion_real
_atom_type_scat_dispersion_imag
_atom_type_scat_source
C C 0.0181 0.0091 'International Tables Vol C Tables 4.2.6.8 and 6.1.1.4'
H H 0.0000 0.0000 'International Tables Vol C Tables 4.2.6.8 and 6.1.1.4'
N N 0.0311 0.0180 'International Tables Vol C Tables 4.2.6.8 and 6.1.1.4'
O O 0.0492 0.0322 'International Tables Vol C Tables 4.2.6.8 and 6.1.1.4'
F F 0.0727 0.0534 'International Tables Vol C Tables 4.2.6.8 and 6.1.1.4'
Al Al 0.2130 0.2455 'International Tables Vol C Tables 4.2.6.8 and 6.1.1.4'
Ge Ge -1.0885 0.8855 'International Tables Vol C Tables 4.2.6.8 and 6.1.1.4'

loop_
_geom_angle_atom_site_label_1
_geom_angle_atom_site_label_2
_geom_angle_atom_site_label_3
_geom_angle
_geom_angle_site_symmetry_1
_geom_angle_site_symmetry_3
_geom_angle_publ_flag
N1 Ge1 C7 93.13(15) . . ?
O102 Al1 O101 111.78(16) . . ?
O102 Al1 O103 107.65(15) . . ?
O101 Al1 O103 108.48(14) . . ?
O102 Al1 O104 109.21(16) . . ?
O101 Al1 O104 107.47(15) . . ?
O103 Al1 O104 112.29(15) . . ?
C101 O101 Al1 150.0(3) . . ?
C105 O102 Al1 150.3(3) . . ?
C109 O103 Al1 148.1(3) . . ?
C113 O104 Al1 149.1(3) . . ?
C213 O104 Al1 156.6(5) . . ?
C5 N1 C1 114.3(3) . . ?
C5 N1 Ge1 124.9(3) . . ?
C1 N1 Ge1 120.8(3) . . ?
C7 N2 C8 110.4(4) . . ?
C7 N2 C6 123.1(4) . . ?
C8 N2 C6 126.4(4) . . ?
C7 N3 C9 109.5(3) . . ?
C7 N3 C10 125.8(3) . . ?
C9 N3 C10 124.7(3) . . ?
N1 C1 C3 110.4(4) . . ?
N1 C1 C4 109.8(4) . . ?
C3 C1 C4 109.3(5) . . ?
N1 C1 C2 108.6(4) . . ?
C3 C1 C2 109.3(4) . . ?
C4 C1 C2 109.4(5) . . ?
C1 C2 H2A 109.5 . . ?
C1 C2 H2B 109.5 . . ?
H2A C2 H2B 109.5 . . ?
C1 C2 H2C 109.5 . . ?
H2A C2 H2C 109.5 . . ?
H2B C2 H2C 109.5 . . ?
C1 C3 H3A 109.5 . . ?
C1 C3 H3B 109.5 . . ?
H3A C3 H3B 109.5 . . ?
C1 C3 H3C 109.5 . . ?
H3A C3 H3C 109.5 . . ?
H3B C3 H3C 109.5 . . ?
C1 C4 H4A 109.5 . . ?
C1 C4 H4B 109.5 . . ?
H4A C4 H4B 109.5 . . ?
C1 C4 H4C 109.5 . . ?
H4A C4 H4C 109.5 . . ?
H4B C4 H4C 109.5 . . ?
N1 C5 C6 113.0(4) . . ?
N1 C5 H5A 109.0 . . ?
C6 C5 H5A 109.0 . . ?
N1 C5 H5B 109.0 . . ?
C6 C5 H5B 109.0 . . ?
H5A C5 H5B 107.8 . . ?
N2 C6 C5 111.7(4) . . ?
N2 C6 H6A 109.3 . . ?
C5 C6 H6A 109.3 . . ?
N2 C6 H6B 109.3 . . ?
C5 C6 H6B 109.3 . . ?
H6A C6 H6B 107.9 . . ?
N3 C7 N2 105.7(3) . . ?
N3 C7 Ge1 130.9(3) . . ?
N2 C7 Ge1 123.1(3) . . ?
C9 C8 N2 107.1(4) . . ?
C9 C8 H8 126.5 . . ?
N2 C8 H8 126.5 . . ?
C8 C9 N3 107.4(4) . . ?
C8 C9 H9 126.3 . . ?
N3 C9 H9 126.3 . . ?
N3 C10 C12 107.9(3) . . ?
N3 C10 C11 108.9(3) . . ?
C12 C10 C11 112.0(4) . . ?
N3 C10 C13 109.1(4) . . ?
C12 C10 C13 109.2(4) . . ?
C11 C10 C13 109.7(4) . . ?
C10 C11 H11A 109.5 . . ?
C10 C11 H11B 109.5 . . ?
H11A C11 H11B 109.5 . . ?
C10 C11 H11C 109.5 . . ?
H11A C11 H11C 109.5 . . ?
H11B C11 H11C 109.5 . . ?
C10 C12 H12A 109.5 . . ?
C10 C12 H12B 109.5 . . ?
H12A C12 H12B 109.5 . . ?
C10 C12 H12C 109.5 . . ?
H12A C12 H12C 109.5 . . ?
H12B C12 H12C 109.5 . . ?
C10 C13 H13A 109.5 . . ?
C10 C13 H13B 109.5 . . ?
H13A C13 H13B 109.5 . . ?
C10 C13 H13C 109.5 . . ?
H13A C13 H13C 109.5 . . ?
H13B C13 H13C 109.5 . . ?
O101 C101 C104 111.8(4) . . ?
O101 C101 C102 109.3(3) . . ?
C104 C101 C102 109.0(4) . . ?
O101 C101 C103 108.0(3) . . ?
C104 C101 C103 109.1(3) . . ?
C102 C101 C103 109.6(4) . . ?
F102 C102 F101 107.6(4) . . ?
F102 C102 F103 107.0(4) . . ?
F101 C102 F103 107.7(5) . . ?
F102 C102 C101 110.6(4) . . ?
F101 C102 C101 111.0(4) . . ?
F103 C102 C101 112.7(4) . . ?
F106 C103 F104 107.8(5) . . ?
F106 C103 F105 107.4(4) . . ?
F104 C103 F105 107.1(4) . . ?
F106 C103 C101 111.5(4) . . ?
F104 C103 C101 111.2(4) . . ?
F105 C103 C101 111.5(4) . . ?
F108 C104 F107 107.7(4) . . ?
F108 C104 F109 107.1(5) . . ?
F107 C104 F109 106.9(4) . . ?
F108 C104 C101 111.0(4) . . ?
F107 C104 C101 113.7(5) . . ?
F109 C104 C101 110.0(4) . . ?
O102 C105 C206 113.6(5) . . ?
O102 C105 C108 110.5(4) . . ?
O102 C105 C107 108.5(5) . . ?
C108 C105 C107 112.0(5) . . ?
O102 C105 C208 112.1(5) . . ?
C206 C105 C208 109.8(5) . . ?
O102 C105 C207 106.5(5) . . ?
C206 C105 C207 109.9(5) . . ?
C208 C105 C207 104.5(4) . . ?
O102 C105 C106 110.0(4) . . ?
C108 C105 C106 105.8(5) . . ?
C107 C105 C106 109.9(5) . . ?
F110 C106 F111 106.2(10) . . ?
F110 C106 F112 107.7(7) . . ?
F111 C106 F112 108.6(8) . . ?
F110 C106 C105 111.8(6) . . ?
F111 C106 C105 111.3(7) . . ?
F112 C106 C105 111.1(7) . . ?
F114 C107 F115 109.7(9) . . ?
F114 C107 F113 104.1(9) . . ?
F115 C107 F113 110.0(8) . . ?
F114 C107 C105 111.2(7) . . ?
F115 C107 C105 112.4(8) . . ?
F113 C107 C105 109.1(8) . . ?
O103 C109 C112 109.9(3) . . ?
O103 C109 C110 108.2(3) . . ?
C112 C109 C110 108.9(3) . . ?
O103 C109 C111 111.1(3) . . ?
C112 C109 C111 110.0(4) . . ?
C110 C109 C111 108.7(3) . . ?
F219 C110 F221 105.8(6) . . ?
F120 C110 F121 107.5(5) . . ?
F120 C110 F119 108.5(5) . . ?
F121 C110 F119 105.3(5) . . ?
F219 C110 F220 105.1(6) . . ?
F221 C110 F220 102.7(5) . . ?
F120 C110 C109 114.3(4) . . ?
F219 C110 C109 118.4(6) . . ?
F221 C110 C109 115.2(6) . . ?
F121 C110 C109 107.9(4) . . ?
F119 C110 C109 112.8(4) . . ?
F220 C110 C109 108.0(6) . . ?
F223 C111 F222 113.1(7) . . ?
F124 C111 F122 113.7(5) . . ?
F124 C111 F123 106.0(5) . . ?
F122 C111 F123 100.3(5) . . ?
F223 C111 F224 100.6(5) . . ?
F222 C111 F224 101.4(6) . . ?
F124 C111 C109 117.4(4) . . ?
F223 C111 C109 114.3(5) . . ?
F222 C111 C109 120.0(8) . . ?
F122 C111 C109 111.4(4) . . ?
F123 C111 C109 106.1(4) . . ?
F224 C111 C109 103.9(5) . . ?
F125 C112 F127 106.8(5) . . ?
F226 C112 F227 107.4(7) . . ?
F226 C112 F225 106.8(7) . . ?
F227 C112 F225 101.4(6) . . ?
F125 C112 F126 106.3(5) . . ?
F127 C112 F126 98.7(5) . . ?
F226 C112 C109 127.2(10) . . ?
F125 C112 C109 120.0(5) . . ?
F127 C112 C109 113.8(4) . . ?
F227 C112 C109 103.6(6) . . ?
F225 C112 C109 107.6(6) . . ?
F126 C112 C109 108.9(4) . . ?
O104 C113 C114 111.7(4) . . ?
O104 C113 C116 106.6(4) . . ?
C114 C113 C116 109.5(5) . . ?
O104 C113 C115 112.5(4) . . ?
C114 C113 C115 109.2(5) . . ?
C116 C113 C115 107.1(4) . . ?
F128 C114 F130 107.2(7) . . ?
F128 C114 F129 111.5(9) . . ?
F130 C114 F129 104.2(7) . . ?
F128 C114 C113 109.3(6) . . ?
F130 C114 C113 110.9(7) . . ?
F129 C114 C113 113.4(7) . . ?
F131 C115 F132 104.7(6) . . ?
F131 C115 F133 106.7(5) . . ?
F132 C115 F133 108.0(5) . . ?
F131 C115 C113 112.0(5) . . ?
F132 C115 C113 111.2(5) . . ?
F133 C115 C113 113.7(5) . . ?
F135 C116 F134 104.7(6) . . ?
F135 C116 F136 106.9(6) . . ?
F134 C116 F136 109.1(8) . . ?
F135 C116 C113 115.0(6) . . ?
F134 C116 C113 111.8(5) . . ?
F136 C116 C113 109.1(5) . . ?
F116 C108 F117 107.6(6) . . ?
F116 C108 F118 106.1(6) . . ?
F117 C108 F118 101.8(6) . . ?
F116 C108 C105 117.0(6) . . ?
F117 C108 C105 114.7(6) . . ?
F118 C108 C105 108.2(6) . . ?
F228 C214 F230 102.9(8) . . ?
F228 C214 F229 102.3(8) . . ?
F230 C214 F229 102.3(8) . . ?
F228 C214 C213 121.0(18) . . ?
F230 C214 C213 112.1(13) . . ?
F229 C214 C213 114.2(16) . . ?
F232 C215 F233 112.9(7) . . ?
F232 C215 F231 114.0(8) . . ?
F233 C215 F231 113.6(8) . . ?
F232 C215 C213 105.1(7) . . ?
F233 C215 C213 107.4(6) . . ?
F231 C215 C213 102.8(6) . . ?
F234 C216 F235 115.2(8) . . ?
F234 C216 F236 115.3(8) . . ?
F235 C216 F236 112.9(8) . . ?
F234 C216 C213 103.9(7) . . ?
F235 C216 C213 104.0(6) . . ?
F236 C216 C213 103.6(7) . . ?
F210 C206 F212 106.2(7) . . ?
F210 C206 F211 104.2(7) . . ?
F212 C206 F211 104.7(7) . . ?
F210 C206 C105 114.4(10) . . ?
F212 C206 C105 120.0(9) . . ?
F211 C206 C105 105.8(10) . . ?
F218 C208 F217 111.2(7) . . ?
F218 C208 F216 105.6(6) . . ?
F217 C208 F216 102.0(6) . . ?
F218 C208 C105 120.9(8) . . ?
F217 C208 C105 111.1(7) . . ?
F216 C208 C105 103.8(7) . . ?
F214 C207 F215 106.6(6) . . ?
F214 C207 F213 104.1(6) . . ?
F215 C207 F213 103.6(6) . . ?
F214 C207 C105 114.7(7) . . ?
F215 C207 C105 115.7(7) . . ?
F213 C207 C105 110.9(7) . . ?
O104 C213 C215 106.9(7) . . ?
O104 C213 C216 111.9(7) . . ?
C215 C213 C216 114.5(6) . . ?
O104 C213 C214 102.9(9) . . ?
C215 C213 C214 111.2(6) . . ?
C216 C213 C214 109.0(6) . . ?

loop_
_geom_bond_atom_site_label_1
_geom_bond_atom_site_label_2
_geom_bond_distance
_geom_bond_site_symmetry_2
_geom_bond_publ_flag
Ge1 N1 1.822(4) . ?
Ge1 C7 2.049(4) . ?
Al1 O102 1.723(3) . ?
Al1 O101 1.725(3) . ?
Al1 O103 1.732(3) . ?
Al1 O104 1.733(3) . ?
F101 C102 1.322(7) . ?
F102 C102 1.327(6) . ?
F103 C102 1.334(6) . ?
F104 C103 1.320(6) . ?
F105 C103 1.354(6) . ?
F106 C103 1.305(6) . ?
F107 C104 1.330(6) . ?
F108 C104 1.325(6) . ?
F109 C104 1.336(6) . ?
F110 C106 1.321(7) . ?
F111 C106 1.331(7) . ?
F112 C106 1.335(7) . ?
F113 C107 1.338(7) . ?
F114 C107 1.318(8) . ?
F115 C107 1.335(7) . ?
F119 C110 1.330(5) . ?
F120 C110 1.280(5) . ?
F121 C110 1.332(5) . ?
F122 C111 1.334(5) . ?
F123 C111 1.386(5) . ?
F124 C111 1.192(7) . ?
F125 C112 1.298(5) . ?
F126 C112 1.364(6) . ?
F127 C112 1.336(6) . ?
F128 C114 1.328(12) . ?
F129 C114 1.331(10) . ?
F130 C114 1.321(11) . ?
F131 C115 1.307(8) . ?
F132 C115 1.313(8) . ?
F133 C115 1.336(7) . ?
F134 C116 1.328(9) . ?
F135 C116 1.322(8) . ?
F136 C116 1.379(10) . ?
O101 C101 1.345(5) . ?
O102 C105 1.346(5) . ?
O103 C109 1.350(4) . ?
O104 C113 1.329(6) . ?
O104 C213 1.418(7) . ?
N1 C5 1.465(6) . ?
N1 C1 1.501(5) . ?
N2 C7 1.353(5) . ?
N2 C8 1.363(6) . ?
N2 C6 1.462(6) . ?
N3 C7 1.350(5) . ?
N3 C9 1.380(5) . ?
N3 C10 1.504(5) . ?
C1 C3 1.524(7) . ?
C1 C4 1.524(7) . ?
C1 C2 1.540(7) . ?
C2 H2A 0.9800 . ?
C2 H2B 0.9800 . ?
C2 H2C 0.9800 . ?
C3 H3A 0.9800 . ?
C3 H3B 0.9800 . ?
C3 H3C 0.9800 . ?
C4 H4A 0.9800 . ?
C4 H4B 0.9800 . ?
C4 H4C 0.9800 . ?
C5 C6 1.500(7) . ?
C5 H5A 0.9900 . ?
C5 H5B 0.9900 . ?
C6 H6A 0.9900 . ?
C6 H6B 0.9900 . ?
C8 C9 1.342(6) . ?
C8 H8 0.9500 . ?
C9 H9 0.9500 . ?
C10 C12 1.517(7) . ?
C10 C11 1.518(6) . ?
C10 C13 1.529(7) . ?
C11 H11A 0.9800 . ?
C11 H11B 0.9800 . ?
C11 H11C 0.9800 . ?
C12 H12A 0.9800 . ?
C12 H12B 0.9800 . ?
C12 H12C 0.9800 . ?
C13 H13A 0.9800 . ?
C13 H13B 0.9800 . ?
C13 H13C 0.9800 . ?
C101 C104 1.546(6) . ?
C101 C102 1.561(6) . ?
C101 C103 1.558(6) . ?
C105 C206 1.509(6) . ?
C105 C108 1.528(9) . ?
C105 C107 1.536(12) . ?
C105 C208 1.546(6) . ?
C105 C207 1.549(6) . ?
C105 C106 1.565(10) . ?
C109 C112 1.525(6) . ?
C109 C110 1.542(6) . ?
C109 C111 1.554(6) . ?
C110 F219 1.307(6) . ?
C110 F221 1.319(6) . ?
C110 F220 1.345(6) . ?
C111 F223 1.274(6) . ?
C111 F222 1.287(7) . ?
C111 F224 1.409(6) . ?
C112 F226 1.270(7) . ?
C112 F227 1.342(7) . ?
C112 F225 1.348(7) . ?
C113 C114 1.525(8) . ?
C113 C116 1.581(8) . ?
C113 C115 1.578(8) . ?
F118 C108 1.366(7) . ?
C108 F116 1.292(7) . ?
C108 F117 1.352(7) . ?
C214 F228 1.329(8) . ?
C214 F230 1.335(8) . ?
C214 F229 1.338(8) . ?
C214 C213 1.553(7) . ?
C215 F232 1.258(7) . ?
C215 F233 1.258(7) . ?
C215 F231 1.266(7) . ?
C215 C213 1.475(7) . ?
C216 F234 1.244(7) . ?
C216 F235 1.266(7) . ?
C216 F236 1.264(7) . ?
C216 C213 1.494(7) . ?
C206 F210 1.305(7) . ?
C206 F212 1.312(7) . ?
C206 F211 1.333(7) . ?
C208 F218 1.252(7) . ?
C208 F217 1.306(7) . ?
C208 F216 1.372(7) . ?
C207 F214 1.301(7) . ?
C207 F215 1.310(7) . ?
C207 F213 1.350(7) . ?
